data_4308361
loop_
_publ_author_name
'Kempter, Andreas'
'Gemel, Christian'
'Fischer, Roland A.'

_publ_section_title
;
 Insertion of Ga(DDP) into the Au--Cl Bond of (PPh3)AuCl:
 A First Structurally Characterized Au--Ga Bond
;
_journal_coden_ASTM INOCAJ
_journal_issue 2
_journal_name_full 'Inorganic Chemistry'
_journal_page_first 163
_journal_page_last 165
_journal_paper_doi 10.1021/ic048524d
_journal_volume 44
_journal_year 2005
_chemical_formula_sum 'C58 H82 Au Cl Ga2 N4'
_chemical_formula_weight 1207.13
_space_group_IT_number 19
_symmetry_cell_setting orthorhombic
_symmetry_space_group_name_Hall 'P 2ac 2ab'
_symmetry_space_group_name_H-M 'P 21 21 21'
_atom_sites_solution_hydrogens geom
_atom_sites_solution_primary direct
_atom_sites_solution_secondary difmap
_audit_creation_method SHELXL-97
_cell_angle_alpha 90.00
_cell_angle_beta 90.00
_cell_angle_gamma 90.00
_cell_formula_units_Z 4
_cell_length_a 13.788(2)
_cell_length_b 17.9638(18)
_cell_length_c 25.485(2)
_cell_measurement_reflns_used 500
_cell_measurement_temperature 105(2)
_cell_measurement_theta_max 25
_cell_measurement_theta_min -25
_cell_volume 6312.2(12)
_computing_cell_refinement
;
CrysAlis RED, Oxford Diffraction Ltd.,
Version 1.170.32 (release 06.06.2003 CrysAlis170 VC++)
(compiled Jun  6 2003,13:53:32)
;
_computing_data_collection
;
CrysAlis CCD, Oxford Diffraction Ltd.,
Version 1.170.32 (release 06.06.2003 CrysAlis170 VC++)
(compiled Jun  6 2003,13:53:32)
;
_computing_data_reduction
;
CrysAlis RED, Oxford Diffraction Ltd.,
Version 1.170.32 (release 06.06.2003 CrysAlis170 VC++)
(compiled Jun  6 2003,13:53:32)
;
_computing_structure_refinement 'SHELXL-97 (Sheldrick, 1997)'
_computing_structure_solution 'SHELXS-97 (Sheldrick, 1990)'
_diffrn_ambient_temperature 105(2)
_diffrn_detector_area_resol_mean none
_diffrn_measured_fraction_theta_full 0.986
_diffrn_measured_fraction_theta_max 0.986
_diffrn_measurement_device_type 'Xcalibur 2, Oxford Diffraction'
_diffrn_measurement_method 'omega scans'
_diffrn_radiation_monochromator graphite
_diffrn_radiation_source 'fine-focus sealed tube'
_diffrn_radiation_type MoK\a
_diffrn_radiation_wavelength 0.71073
_diffrn_reflns_av_R_equivalents 0.0551
_diffrn_reflns_av_sigmaI/netI 0.0582
_diffrn_reflns_limit_h_max 16
_diffrn_reflns_limit_h_min -16
_diffrn_reflns_limit_k_max 21
_diffrn_reflns_limit_k_min -21
_diffrn_reflns_limit_l_max 23
_diffrn_reflns_limit_l_min -30
_diffrn_reflns_number 51002
_diffrn_reflns_theta_full 25.28
_diffrn_reflns_theta_max 25.28
_diffrn_reflns_theta_min 3.04
_diffrn_standards_decay_% 'not measured'
_diffrn_standards_interval_count 0
_diffrn_standards_interval_time .
_diffrn_standards_number 0
_exptl_absorpt_coefficient_mu 3.243
_exptl_absorpt_correction_T_max 1.0
_exptl_absorpt_correction_T_min 0.797
_exptl_absorpt_correction_type empirical
_exptl_absorpt_process_details sadabs
_exptl_crystal_colour yellow
_exptl_crystal_density_diffrn 1.270
_exptl_crystal_density_meas ?
_exptl_crystal_density_method .
_exptl_crystal_description prism
_exptl_crystal_F_000 2464
_exptl_crystal_size_max 0.35
_exptl_crystal_size_mid 0.3
_exptl_crystal_size_min 0.2
_platon_squeeze_details ' ?'
_refine_diff_density_max 1.688
_refine_diff_density_min -0.597
_refine_diff_density_rms 0.100
_refine_ls_abs_structure_details 'Flack H D (1983), Acta Cryst. A39, 876-881'
_refine_ls_abs_structure_Flack -0.019(5)
_refine_ls_extinction_method none
_refine_ls_goodness_of_fit_ref 0.984
_refine_ls_hydrogen_treatment mixed
_refine_ls_matrix_type full
_refine_ls_number_parameters 595
_refine_ls_number_reflns 11259
_refine_ls_number_restraints 0
_refine_ls_restrained_S_all 0.984
_refine_ls_R_factor_all 0.0439
_refine_ls_R_factor_gt 0.0362
_refine_ls_shift/su_max 0.002
_refine_ls_shift/su_mean 0.000
_refine_ls_structure_factor_coef Fsqd
_refine_ls_weighting_details 'calc w=1/[\s^2^(Fo^2^)+(0.0404P)^2^+0.0000P] where P=(Fo^2^+2Fc^2^)/3'
_refine_ls_weighting_scheme calc
_refine_ls_wR_factor_gt 0.0760
_refine_ls_wR_factor_ref 0.0781
_reflns_number_gt 9715
_reflns_number_total 11259
_reflns_threshold_expression >2sigma(I)
_cod_data_source_file ic048524dsi20041027_024416_2.cif
_cod_data_source_block 1
_cod_original_cell_volume 6312.1(12)
_cod_database_code 4308361

loop_
_symmetry_equiv_pos_as_xyz
'x, y, z'
'-x+1/2, -y, z+1/2'
'-x, y+1/2, -z+1/2'
'x+1/2, -y+1/2, -z'

loop_
_atom_site_label
_atom_site_type_symbol
_atom_site_fract_x
_atom_site_fract_y
_atom_site_fract_z
_atom_site_U_iso_or_equiv
_atom_site_adp_type
_atom_site_occupancy
_atom_site_symmetry_multiplicity
_atom_site_calc_flag
_atom_site_refinement_flags
_atom_site_disorder_assembly
_atom_site_disorder_group
Au Au -0.516777(17) -0.558163(13) -0.067281(9) 0.02395(6) Uani 1 1 d . . .
Ga2 Ga -0.64324(5) -0.51062(3) -0.12342(2) 0.02008(14) Uani 1 1 d . . .
Ga1 Ga -0.39389(5) -0.60975(3) -0.01054(2) 0.02050(15) Uani 1 1 d . . .
Cl Cl -0.79059(10) -0.56821(9) -0.12860(6) 0.0302(3) Uani 1 1 d . . .
C28 C -0.3249(5) -0.4928(5) -0.1567(3) 0.052(2) Uani 1 1 d . . .
H2A H -0.3008 -0.4470 -0.1405 0.078 Uiso 1 1 calc R . .
H2B H -0.2728 -0.5162 -0.1770 0.078 Uiso 1 1 calc R . .
H2C H -0.3469 -0.5272 -0.1293 0.078 Uiso 1 1 calc R . .
N11 N -0.3144(3) -0.6988(3) -0.01799(17) 0.0189(11) Uani 1 1 d . . .
C124 C -0.5674(4) -0.5578(4) 0.0903(2) 0.0334(15) Uani 1 1 d . . .
H10A H -0.5459 -0.6006 0.0680 0.040 Uiso 1 1 calc R . .
C18 C -0.5532(4) -0.5531(4) -0.2247(2) 0.0249(13) Uani 1 1 d . . .
C119 C -0.3093(5) -0.4725(4) 0.0904(2) 0.0335(17) Uani 1 1 d . . .
N12 N -0.3661(3) -0.5972(2) 0.06341(19) 0.0222(10) Uani 1 1 d . . .
C11 C -0.5968(5) -0.3449(4) -0.0413(3) 0.0334(16) Uani 1 1 d . . .
C103 C -0.3286(4) -0.6500(4) 0.0941(2) 0.0261(15) Uani 1 1 d . . .
C106 C -0.2880(4) -0.7166(3) -0.0719(2) 0.0208(12) Uani 1 1 d . . .
N21 N -0.6840(4) -0.4052(3) -0.11408(18) 0.0230(11) Uani 1 1 d . . .
C102 C -0.2951(4) -0.7179(3) 0.0745(2) 0.0220(13) Uani 1 1 d . . .
H27A H -0.2792 -0.7544 0.1000 0.026 Uiso 1 1 calc R . .
C122 C -0.5006(4) -0.4334(3) 0.1166(2) 0.0381(16) Uani 1 1 d . . .
H30A H -0.5650 -0.4194 0.1253 0.046 Uiso 1 1 calc R . .
C113 C -0.0193(4) -0.6895(4) -0.0632(2) 0.0379(15) Uani 1 1 d . . .
H32A H -0.0187 -0.7432 -0.0561 0.057 Uiso 1 1 calc R . .
H32B H 0.0252 -0.6643 -0.0391 0.057 Uiso 1 1 calc R . .
H32C H 0.0012 -0.6805 -0.0994 0.057 Uiso 1 1 calc R . .
N22 N -0.6162(4) -0.4992(3) -0.19990(18) 0.0244(11) Uani 1 1 d . . .
C110 C -0.3336(4) -0.7558(3) -0.1583(2) 0.0250(14) Uani 1 1 d . . .
H35A H -0.3801 -0.7761 -0.1818 0.030 Uiso 1 1 calc R . .
C23 C -0.4518(4) -0.5424(4) -0.2201(2) 0.0282(15) Uani 1 1 d . . .
C17 C -0.4895(7) -0.2809(5) -0.1068(3) 0.075(3) Uani 1 1 d . . .
H40A H -0.4271 -0.2847 -0.1250 0.113 Uiso 1 1 calc R . .
H40B H -0.4908 -0.2352 -0.0857 0.113 Uiso 1 1 calc R . .
H40C H -0.5422 -0.2796 -0.1326 0.113 Uiso 1 1 calc R . .
C16 C -0.4125(6) -0.3594(4) -0.0379(3) 0.050(2) Uani 1 1 d . . .
H41A H -0.3543 -0.3594 -0.0600 0.074 Uiso 1 1 calc R . .
H41B H -0.4185 -0.4076 -0.0202 0.074 Uiso 1 1 calc R . .
H41C H -0.4073 -0.3198 -0.0116 0.074 Uiso 1 1 calc R . .
C21 C -0.4271(6) -0.6573(4) -0.2680(3) 0.044(2) Uani 1 1 d . . .
H42A H -0.3844 -0.6931 -0.2829 0.052 Uiso 1 1 calc R . .
C20 C -0.5245(6) -0.6660(4) -0.2719(2) 0.0355(16) Uani 1 1 d . . .
H43A H -0.5492 -0.7084 -0.2897 0.043 Uiso 1 1 calc R . .
C107 C -0.1955(4) -0.6971(3) -0.0900(2) 0.0255(14) Uani 1 1 d . . .
C1 C -0.7160(4) -0.3647(3) -0.1550(2) 0.0254(14) Uani 1 1 d . . .
C109 C -0.2437(5) -0.7364(3) -0.1775(2) 0.0321(16) Uani 1 1 d . . .
H47A H -0.2294 -0.7421 -0.2138 0.038 Uiso 1 1 calc R . .
C6 C -0.6828(4) -0.3730(3) -0.0615(2) 0.0263(14) Uani 1 1 d . . .
C118 C -0.3851(5) -0.5238(3) 0.0839(2) 0.0243(14) Uani 1 1 d . . .
C101 C -0.2821(4) -0.7388(3) 0.0229(2) 0.0224(14) Uani 1 1 d . . .
C26 C -0.7264(5) -0.6991(4) -0.2260(3) 0.0366(17) Uani 1 1 d . . .
H58A H -0.7095 -0.6924 -0.1889 0.055 Uiso 1 1 calc R . .
H58B H -0.6914 -0.7422 -0.2401 0.055 Uiso 1 1 calc R . .
H58C H -0.7964 -0.7075 -0.2292 0.055 Uiso 1 1 calc R . .
C3 C -0.6564(4) -0.4460(4) -0.2286(2) 0.0278(14) Uani 1 1 d . . .
C123 C -0.4808(5) -0.5045(3) 0.0967(2) 0.0281(13) Uani 1 1 d . . .
C117 C -0.5379(5) -0.7517(4) -0.1240(3) 0.0422(18) Uani 1 1 d . . .
H61A H -0.5373 -0.6978 -0.1299 0.063 Uiso 1 1 calc R . .
H61B H -0.6004 -0.7663 -0.1089 0.063 Uiso 1 1 calc R . .
H61C H -0.5284 -0.7776 -0.1574 0.063 Uiso 1 1 calc R . .
C105 C -0.3211(6) -0.6385(4) 0.1535(2) 0.0428(18) Uani 1 1 d . . .
H63A H -0.3475 -0.5895 0.1627 0.064 Uiso 1 1 calc R . .
H63B H -0.2529 -0.6411 0.1642 0.064 Uiso 1 1 calc R . .
H63C H -0.3580 -0.6774 0.1716 0.064 Uiso 1 1 calc R . .
C129 C -0.1348(6) -0.4819(6) 0.1186(4) 0.086(3) Uani 1 1 d . . .
H67A H -0.0690 -0.4925 0.1062 0.129 Uiso 1 1 calc R . .
H67B H -0.1524 -0.5175 0.1462 0.129 Uiso 1 1 calc R . .
H67C H -0.1374 -0.4312 0.1328 0.129 Uiso 1 1 calc R . .
C4 C -0.6431(5) -0.4462(4) -0.2874(2) 0.0454(18) Uani 1 1 d . . .
H70A H -0.6038 -0.4893 -0.2976 0.068 Uiso 1 1 calc R . .
H70B H -0.6102 -0.4004 -0.2982 0.068 Uiso 1 1 calc R . .
H70C H -0.7066 -0.4492 -0.3045 0.068 Uiso 1 1 calc R . .
C27 C -0.4101(5) -0.4743(4) -0.1933(3) 0.0394(18) Uani 1 1 d . . .
H71A H -0.4627 -0.4524 -0.1712 0.047 Uiso 1 1 calc R . .
C5 C -0.7582(5) -0.2888(3) -0.1432(3) 0.0381(18) Uani 1 1 d . . .
H73A H -0.7577 -0.2803 -0.1052 0.057 Uiso 1 1 calc R . .
H73B H -0.8250 -0.2864 -0.1562 0.057 Uiso 1 1 calc R . .
H73C H -0.7192 -0.2504 -0.1606 0.057 Uiso 1 1 calc R . .
C19 C -0.5896(5) -0.6151(3) -0.2506(2) 0.0280(15) Uani 1 1 d . . .
C12 C -0.8604(5) -0.4115(4) -0.0478(3) 0.0352(16) Uani 1 1 d . . .
H76A H -0.8524 -0.4277 -0.0851 0.042 Uiso 1 1 calc R . .
C2 C -0.7089(5) -0.3864(3) -0.2072(2) 0.0298(15) Uani 1 1 d . . .
H77A H -0.7443 -0.3570 -0.2316 0.036 Uiso 1 1 calc R . .
C10 C -0.5989(5) -0.3116(4) 0.0076(3) 0.0407(18) Uani 1 1 d . . .
H78A H -0.5410 -0.2902 0.0212 0.049 Uiso 1 1 calc R . .
C7 C -0.7685(5) -0.3728(3) -0.0313(3) 0.0304(16) Uani 1 1 d . . .
C125 C -0.6534(5) -0.5218(4) 0.0640(3) 0.0453(18) Uani 1 1 d . . .
H82A H -0.6348 -0.5051 0.0288 0.068 Uiso 1 1 calc R . .
H82B H -0.6748 -0.4790 0.0848 0.068 Uiso 1 1 calc R . .
H82C H -0.7063 -0.5580 0.0613 0.068 Uiso 1 1 calc R . .
C29 C -0.3777(8) -0.4146(5) -0.2316(3) 0.082(3) Uani 1 1 d . . .
H84A H -0.4312 -0.4024 -0.2554 0.123 Uiso 1 1 calc R . .
H84B H -0.3222 -0.4328 -0.2519 0.123 Uiso 1 1 calc R . .
H84C H -0.3587 -0.3698 -0.2121 0.123 Uiso 1 1 calc R . .
C115 C -0.4564(4) -0.7726(3) -0.0862(2) 0.0253(14) Uani 1 1 d . . .
H86A H -0.4693 -0.7471 -0.0520 0.030 Uiso 1 1 calc R . .
C13 C -0.8769(5) -0.4811(4) -0.0145(3) 0.0438(18) Uani 1 1 d . . .
H89A H -0.8200 -0.5137 -0.0170 0.066 Uiso 1 1 calc R . .
H89B H -0.9342 -0.5077 -0.0273 0.066 Uiso 1 1 calc R . .
H89C H -0.8869 -0.4666 0.0222 0.066 Uiso 1 1 calc R . .
C24 C -0.6984(5) -0.6296(4) -0.2567(2) 0.0323(16) Uani 1 1 d . . .
H90A H -0.7349 -0.5861 -0.2422 0.039 Uiso 1 1 calc R . .
C22 C -0.3904(5) -0.5952(4) -0.2421(2) 0.0371(17) Uani 1 1 d . . .
H93A H -0.3222 -0.5888 -0.2393 0.045 Uiso 1 1 calc R . .
C116 C -0.4560(5) -0.8573(3) -0.0760(3) 0.0424(18) Uani 1 1 d . . .
H94A H -0.4027 -0.8698 -0.0521 0.064 Uiso 1 1 calc R . .
H94B H -0.4474 -0.8838 -0.1092 0.064 Uiso 1 1 calc R . .
H94C H -0.5178 -0.8720 -0.0600 0.064 Uiso 1 1 calc R . .
C112 C -0.1213(4) -0.6595(4) -0.0553(2) 0.0327(16) Uani 1 1 d . . .
H95A H -0.1401 -0.6686 -0.0180 0.039 Uiso 1 1 calc R . .
C9 C -0.6806(6) -0.3083(4) 0.0367(3) 0.0435(19) Uani 1 1 d . . .
H10B H -0.6800 -0.2844 0.0699 0.052 Uiso 1 1 calc R . .
C111 C -0.3589(4) -0.7469(3) -0.1057(2) 0.0245(14) Uani 1 1 d . . .
C114 C -0.1255(6) -0.5754(4) -0.0651(4) 0.071(3) Uani 1 1 d . . .
H10C H -0.1922 -0.5578 -0.0603 0.107 Uiso 1 1 calc R . .
H10D H -0.1044 -0.5648 -0.1011 0.107 Uiso 1 1 calc R . .
H10E H -0.0827 -0.5498 -0.0403 0.107 Uiso 1 1 calc R . .
C127 C -0.2049(5) -0.4887(4) 0.0737(3) 0.0437(18) Uani 1 1 d . . .
H11A H -0.2017 -0.5407 0.0598 0.052 Uiso 1 1 calc R . .
C15 C -0.5022(4) -0.3460(3) -0.0721(2) 0.0330(16) Uani 1 1 d . . .
H11B H -0.5066 -0.3900 -0.0959 0.040 Uiso 1 1 calc R . .
C121 C -0.4244(5) -0.3839(4) 0.1233(3) 0.0466(19) Uani 1 1 d . . .
H10F H -0.4373 -0.3357 0.1368 0.056 Uiso 1 1 calc R . .
C108 C -0.1741(5) -0.7083(3) -0.1433(2) 0.0313(15) Uani 1 1 d . . .
H10G H -0.1113 -0.6965 -0.1562 0.038 Uiso 1 1 calc R . .
C8 C -0.7637(6) -0.3394(4) 0.0182(3) 0.0433(19) Uani 1 1 d . . .
H11C H -0.8201 -0.3385 0.0396 0.052 Uiso 1 1 calc R . .
C120 C -0.3321(6) -0.4027(4) 0.1109(3) 0.051(2) Uani 1 1 d . . .
H10H H -0.2816 -0.3675 0.1163 0.061 Uiso 1 1 calc R . .
C14 C -0.9505(5) -0.3604(4) -0.0448(3) 0.051(2) Uani 1 1 d . . .
H10I H -0.9396 -0.3159 -0.0663 0.077 Uiso 1 1 calc R . .
H10J H -0.9614 -0.3455 -0.0082 0.077 Uiso 1 1 calc R . .
H10K H -1.0074 -0.3872 -0.0578 0.077 Uiso 1 1 calc R . .
C128 C -0.1745(6) -0.4351(5) 0.0302(3) 0.077(3) Uani 1 1 d . . .
H10L H -0.1074 -0.4456 0.0198 0.115 Uiso 1 1 calc R . .
H10M H -0.1792 -0.3838 0.0429 0.115 Uiso 1 1 calc R . .
H10N H -0.2173 -0.4416 -0.0002 0.115 Uiso 1 1 calc R . .
C25 C -0.7268(6) -0.6405(4) -0.3141(3) 0.050(2) Uani 1 1 d . . .
H10O H -0.7967 -0.6494 -0.3165 0.075 Uiso 1 1 calc R . .
H10P H -0.6917 -0.6833 -0.3285 0.075 Uiso 1 1 calc R . .
H10Q H -0.7100 -0.5957 -0.3341 0.075 Uiso 1 1 calc R . .
C126 C -0.5981(6) -0.5895(5) 0.1450(3) 0.078(3) Uani 1 1 d . . .
H10R H -0.6523 -0.6242 0.1405 0.117 Uiso 1 1 calc R . .
H10S H -0.6181 -0.5484 0.1679 0.117 Uiso 1 1 calc R . .
H10T H -0.5431 -0.6156 0.1609 0.117 Uiso 1 1 calc R . .
C104 C -0.2278(5) -0.8105(3) 0.0123(2) 0.0321(16) Uani 1 1 d . . .
H11D H -0.2091 -0.8334 0.0457 0.048 Uiso 1 1 calc R . .
H11E H -0.1695 -0.7997 -0.0083 0.048 Uiso 1 1 calc R . .
H11F H -0.2696 -0.8447 -0.0073 0.048 Uiso 1 1 calc R . .

loop_
_atom_site_aniso_label
_atom_site_aniso_U_11
_atom_site_aniso_U_22
_atom_site_aniso_U_33
_atom_site_aniso_U_23
_atom_site_aniso_U_13
_atom_site_aniso_U_12
Au 0.02644(11) 0.02109(11) 0.02433(11) 0.00011(11) -0.00140(10) 0.00416(11)
Ga2 0.0224(3) 0.0156(3) 0.0222(3) 0.0017(3) 0.0007(3) 0.0021(3)
Ga1 0.0226(4) 0.0170(3) 0.0219(3) -0.0028(3) -0.0025(3) 0.0032(3)
Cl 0.0285(8) 0.0263(8) 0.0357(8) 0.0026(7) -0.0010(6) -0.0026(7)
C28 0.024(4) 0.076(6) 0.055(5) -0.004(4) 0.005(3) -0.011(4)
N11 0.024(3) 0.016(3) 0.018(3) 0.001(2) 0.001(2) 0.005(2)
C124 0.031(3) 0.022(3) 0.047(4) -0.008(3) 0.006(3) 0.000(4)
C18 0.031(3) 0.026(3) 0.018(3) 0.011(3) 0.006(2) 0.004(3)
C119 0.028(4) 0.035(4) 0.037(4) -0.012(3) 0.003(3) -0.010(3)
N12 0.022(3) 0.020(2) 0.024(3) -0.004(2) -0.002(2) 0.003(2)
C11 0.036(4) 0.025(4) 0.039(4) 0.003(3) 0.008(3) -0.010(3)
C103 0.019(3) 0.032(4) 0.027(3) -0.003(3) -0.001(3) -0.005(3)
C106 0.027(3) 0.013(3) 0.022(3) 0.000(3) -0.008(3) 0.008(2)
N21 0.029(3) 0.017(3) 0.022(3) -0.001(2) 0.006(2) 0.007(2)
C102 0.022(3) 0.018(3) 0.026(4) 0.002(3) -0.011(3) 0.000(2)
C122 0.030(4) 0.026(3) 0.058(4) -0.015(3) 0.009(3) 0.005(3)
C113 0.025(3) 0.052(4) 0.037(3) -0.003(3) -0.001(3) -0.001(3)
N22 0.028(3) 0.023(3) 0.021(3) 0.002(2) -0.001(2) 0.004(2)
C110 0.027(4) 0.016(3) 0.032(4) -0.002(3) -0.006(3) 0.002(3)
C23 0.028(4) 0.031(4) 0.026(3) 0.007(3) 0.003(2) 0.008(3)
C17 0.055(6) 0.105(7) 0.066(5) 0.045(5) 0.003(5) -0.025(6)
C16 0.070(6) 0.044(5) 0.035(4) 0.004(3) 0.011(4) -0.002(4)
C21 0.064(6) 0.041(5) 0.026(4) 0.005(3) 0.011(4) 0.025(4)
C20 0.043(4) 0.034(4) 0.029(3) -0.006(3) -0.003(3) 0.016(4)
C107 0.022(3) 0.027(3) 0.028(3) -0.006(3) -0.003(3) 0.001(3)
C1 0.029(4) 0.017(3) 0.030(4) 0.007(3) 0.006(3) 0.003(3)
C109 0.045(4) 0.026(4) 0.025(4) -0.002(3) 0.002(3) 0.004(3)
C6 0.035(3) 0.015(3) 0.029(3) -0.001(3) 0.002(3) -0.002(3)
C118 0.035(4) 0.021(3) 0.017(3) -0.004(2) -0.004(3) 0.001(3)
C101 0.020(3) 0.022(3) 0.025(3) 0.001(3) -0.003(3) -0.004(3)
C26 0.038(4) 0.031(4) 0.040(4) -0.009(3) -0.020(3) 0.004(3)
C3 0.037(4) 0.022(3) 0.024(3) 0.009(3) 0.002(3) 0.005(3)
C123 0.031(3) 0.022(3) 0.031(3) 0.000(3) 0.002(3) -0.002(3)
C117 0.025(4) 0.054(5) 0.048(4) -0.014(4) -0.006(3) 0.003(3)
C105 0.055(5) 0.045(5) 0.028(4) 0.000(3) -0.006(3) 0.002(4)
C129 0.048(6) 0.107(8) 0.103(7) -0.042(6) -0.020(5) 0.004(5)
C4 0.066(5) 0.037(4) 0.034(4) 0.015(3) 0.006(3) 0.020(4)
C27 0.034(4) 0.048(5) 0.036(4) -0.003(3) 0.013(3) -0.005(3)
C5 0.048(5) 0.022(4) 0.044(4) 0.013(3) 0.018(3) 0.018(3)
C19 0.038(4) 0.026(3) 0.020(3) 0.000(3) 0.002(3) 0.009(3)
C12 0.030(4) 0.035(4) 0.041(4) 0.006(3) 0.008(3) 0.011(3)
C2 0.032(4) 0.022(3) 0.036(4) 0.010(3) 0.002(3) 0.010(3)
C10 0.046(4) 0.035(4) 0.041(4) -0.014(3) 0.014(4) -0.020(3)
C7 0.037(4) 0.012(3) 0.042(4) -0.004(3) 0.007(3) 0.009(3)
C125 0.034(4) 0.045(4) 0.057(5) -0.011(4) 0.004(4) -0.002(3)
C29 0.107(8) 0.058(6) 0.082(7) 0.023(5) -0.010(6) -0.034(6)
C115 0.023(4) 0.028(3) 0.025(3) -0.009(3) -0.002(2) 0.003(3)
C13 0.032(4) 0.037(4) 0.062(5) 0.002(4) 0.005(4) -0.006(3)
C24 0.033(4) 0.032(4) 0.032(4) -0.001(3) -0.009(3) 0.004(3)
C22 0.027(4) 0.046(4) 0.038(4) 0.009(3) 0.014(3) 0.017(3)
C116 0.046(4) 0.036(4) 0.045(4) 0.000(3) 0.018(3) -0.007(3)
C112 0.023(3) 0.040(4) 0.035(4) -0.010(3) -0.004(3) 0.000(3)
C9 0.065(6) 0.023(4) 0.043(4) -0.005(3) 0.008(4) 0.000(4)
C111 0.027(3) 0.014(3) 0.033(4) -0.005(2) -0.004(3) 0.006(3)
C114 0.058(5) 0.043(5) 0.113(7) -0.018(5) -0.033(5) -0.006(4)
C127 0.038(4) 0.037(4) 0.056(5) -0.017(4) 0.007(4) -0.013(3)
C15 0.027(4) 0.049(4) 0.023(3) 0.003(3) -0.007(3) -0.027(3)
C121 0.055(5) 0.024(4) 0.060(5) -0.019(4) 0.004(4) -0.005(4)
C108 0.021(3) 0.030(4) 0.043(4) -0.011(3) 0.007(3) -0.002(3)
C8 0.058(5) 0.034(4) 0.038(4) -0.001(3) 0.024(4) 0.008(4)
C120 0.048(5) 0.030(4) 0.075(6) -0.028(4) 0.018(4) -0.018(4)
C14 0.037(4) 0.053(5) 0.064(5) 0.015(4) 0.015(4) 0.021(4)
C128 0.050(5) 0.074(6) 0.107(7) -0.009(6) 0.039(5) -0.002(5)
C25 0.061(6) 0.050(5) 0.038(4) -0.008(4) -0.004(4) 0.014(4)
C126 0.047(5) 0.079(7) 0.108(8) 0.044(6) -0.006(5) -0.015(5)
C104 0.040(4) 0.026(4) 0.031(4) -0.002(3) -0.006(3) 0.014(3)

loop_
_atom_type_symbol
_atom_type_description
_atom_type_scat_dispersion_real
_atom_type_scat_dispersion_imag
_atom_type_scat_source
C C 0.0033 0.0016 'International Tables Vol C Tables 4.2.6.8 and 6.1.1.4'
H H 0.0000 0.0000 'International Tables Vol C Tables 4.2.6.8 and 6.1.1.4'
N N 0.0061 0.0033 'International Tables Vol C Tables 4.2.6.8 and 6.1.1.4'
Cl Cl 0.1484 0.1585 'International Tables Vol C Tables 4.2.6.8 and 6.1.1.4'
Ga Ga 0.2307 1.6083 'International Tables Vol C Tables 4.2.6.8 and 6.1.1.4'
Au Au -2.0133 8.8022 'International Tables Vol C Tables 4.2.6.8 and 6.1.1.4'

loop_
_geom_angle_atom_site_label_1
_geom_angle_atom_site_label_2
_geom_angle_atom_site_label_3
_geom_angle
_geom_angle_site_symmetry_1
_geom_angle_site_symmetry_3
_geom_angle_publ_flag
Ga2 Au Ga1 177.88(2) . . ?
N21 Ga2 N22 94.11(19) . . ?
N21 Ga2 Cl 100.79(15) . . ?
N22 Ga2 Cl 98.99(15) . . ?
N21 Ga2 Au 118.04(14) . . ?
N22 Ga2 Au 118.75(14) . . ?
Cl Ga2 Au 121.13(5) . . ?
N12 Ga1 N11 94.53(19) . . ?
N12 Ga1 Au 132.66(13) . . ?
N11 Ga1 Au 130.69(14) . . ?
C101 N11 C106 122.1(5) . . ?
C101 N11 Ga1 123.4(4) . . ?
C106 N11 Ga1 114.4(3) . . ?
C125 C124 C123 112.9(6) . . ?
C125 C124 C126 109.9(6) . . ?
C123 C124 C126 110.0(5) . . ?
C19 C18 C23 120.4(6) . . ?
C19 C18 N22 121.8(5) . . ?
C23 C18 N22 117.8(6) . . ?
C120 C119 C118 117.8(6) . . ?
C120 C119 C127 119.2(6) . . ?
C118 C119 C127 122.9(6) . . ?
C103 N12 C118 120.5(5) . . ?
C103 N12 Ga1 124.4(4) . . ?
C118 N12 Ga1 115.0(4) . . ?
C10 C11 C6 118.4(6) . . ?
C10 C11 C15 119.2(6) . . ?
C6 C11 C15 122.4(6) . . ?
N12 C103 C102 122.6(5) . . ?
N12 C103 C105 120.7(6) . . ?
C102 C103 C105 116.7(6) . . ?
C107 C106 C111 121.6(5) . . ?
C107 C106 N11 118.9(5) . . ?
C111 C106 N11 119.2(5) . . ?
C1 N21 C6 120.1(5) . . ?
C1 N21 Ga2 120.9(4) . . ?
C6 N21 Ga2 118.9(3) . . ?
C101 C102 C103 128.5(6) . . ?
C121 C122 C123 118.8(6) . . ?
C3 N22 C18 119.5(5) . . ?
C3 N22 Ga2 122.4(4) . . ?
C18 N22 Ga2 118.1(4) . . ?
C109 C110 C111 122.6(6) . . ?
C22 C23 C18 118.4(7) . . ?
C22 C23 C27 120.1(6) . . ?
C18 C23 C27 121.5(6) . . ?
C20 C21 C22 119.1(7) . . ?
C21 C20 C19 122.4(7) . . ?
C106 C107 C108 118.3(5) . . ?
C106 C107 C112 122.3(5) . . ?
C108 C107 C112 119.2(5) . . ?
N21 C1 C2 124.6(5) . . ?
N21 C1 C5 117.3(5) . . ?
C2 C1 C5 117.9(5) . . ?
C110 C109 C108 119.3(6) . . ?
C11 C6 C7 120.7(6) . . ?
C11 C6 N21 119.7(5) . . ?
C7 C6 N21 119.6(5) . . ?
C119 C118 C123 120.7(6) . . ?
C119 C118 N12 120.6(5) . . ?
C123 C118 N12 118.7(5) . . ?
N11 C101 C102 123.4(5) . . ?
N11 C101 C104 118.8(5) . . ?
C102 C101 C104 117.8(5) . . ?
N22 C3 C2 123.6(5) . . ?
N22 C3 C4 119.6(6) . . ?
C2 C3 C4 116.8(5) . . ?
C122 C123 C118 119.5(6) . . ?
C122 C123 C124 117.1(6) . . ?
C118 C123 C124 123.5(5) . . ?
C23 C27 C29 113.2(6) . . ?
C23 C27 C28 112.9(6) . . ?
C29 C27 C28 108.5(6) . . ?
C18 C19 C20 118.6(6) . . ?
C18 C19 C24 122.6(5) . . ?
C20 C19 C24 118.8(6) . . ?
C7 C12 C13 110.3(5) . . ?
C7 C12 C14 112.7(5) . . ?
C13 C12 C14 109.8(5) . . ?
C1 C2 C3 128.4(6) . . ?
C9 C10 C11 122.0(7) . . ?
C8 C7 C6 117.0(6) . . ?
C8 C7 C12 119.4(6) . . ?
C6 C7 C12 123.4(6) . . ?
C111 C115 C117 111.9(5) . . ?
C111 C115 C116 110.9(5) . . ?
C117 C115 C116 110.5(5) . . ?
C26 C24 C25 108.8(6) . . ?
C26 C24 C19 109.7(5) . . ?
C25 C24 C19 111.7(6) . . ?
C23 C22 C21 121.1(7) . . ?
C107 C112 C113 112.9(5) . . ?
C107 C112 C114 108.6(5) . . ?
C113 C112 C114 111.3(6) . . ?
C10 C9 C8 119.7(7) . . ?
C110 C111 C106 117.2(6) . . ?
C110 C111 C115 120.4(5) . . ?
C106 C111 C115 122.3(5) . . ?
C129 C127 C128 109.0(7) . . ?
C129 C127 C119 112.2(6) . . ?
C128 C127 C119 109.9(6) . . ?
C17 C15 C11 113.6(6) . . ?
C17 C15 C16 111.7(6) . . ?
C11 C15 C16 113.6(5) . . ?
C120 C121 C122 121.5(6) . . ?
C109 C108 C107 120.9(6) . . ?
C9 C8 C7 121.9(7) . . ?
C121 C120 C119 121.6(7) . . ?

loop_
_geom_bond_atom_site_label_1
_geom_bond_atom_site_label_2
_geom_bond_distance
_geom_bond_site_symmetry_2
_geom_bond_publ_flag
Au Ga2 2.4117(7) . ?
Au Ga1 2.4125(7) . ?
Ga2 N21 1.990(5) . ?
Ga2 N22 1.995(5) . ?
Ga2 Cl 2.2837(16) . ?
Ga1 N12 1.936(5) . ?
Ga1 N11 1.949(5) . ?
C28 C27 1.536(9) . ?
N11 C101 1.342(7) . ?
N11 C106 1.456(7) . ?
C124 C125 1.508(9) . ?
C124 C123 1.539(9) . ?
C124 C126 1.563(10) . ?
C18 C19 1.389(9) . ?
C18 C23 1.415(8) . ?
C18 N22 1.447(8) . ?
C119 C120 1.393(9) . ?
C119 C118 1.403(9) . ?
C119 C127 1.529(9) . ?
N12 C103 1.333(7) . ?
N12 C118 1.442(7) . ?
C11 C10 1.383(9) . ?
C11 C6 1.388(9) . ?
C11 C15 1.523(8) . ?
C103 C102 1.397(8) . ?
C103 C105 1.530(8) . ?
C106 C107 1.402(8) . ?
C106 C111 1.413(8) . ?
N21 C1 1.345(7) . ?
N21 C6 1.458(7) . ?
C102 C101 1.379(8) . ?
C122 C121 1.386(9) . ?
C122 C123 1.401(8) . ?
C113 C112 1.519(8) . ?
N22 C3 1.325(7) . ?
C110 C109 1.377(9) . ?
C110 C111 1.395(8) . ?
C23 C22 1.390(8) . ?
C23 C27 1.514(9) . ?
C17 C15 1.476(9) . ?
C16 C15 1.532(9) . ?
C21 C20 1.356(10) . ?
C21 C22 1.392(10) . ?
C20 C19 1.391(9) . ?
C107 C108 1.404(8) . ?
C107 C112 1.512(8) . ?
C1 C2 1.391(8) . ?
C1 C5 1.514(8) . ?
C109 C108 1.392(9) . ?
C6 C7 1.411(9) . ?
C118 C123 1.403(9) . ?
C101 C104 1.513(8) . ?
C26 C24 1.523(9) . ?
C3 C2 1.402(8) . ?
C3 C4 1.509(8) . ?
C117 C115 1.528(8) . ?
C129 C127 1.503(10) . ?
C27 C29 1.518(10) . ?
C19 C24 1.530(9) . ?
C12 C7 1.505(9) . ?
C12 C13 1.528(8) . ?
C12 C14 1.547(9) . ?
C10 C9 1.349(10) . ?
C7 C8 1.398(9) . ?
C115 C111 1.505(8) . ?
C115 C116 1.543(8) . ?
C24 C25 1.527(9) . ?
C112 C114 1.532(9) . ?
C9 C8 1.359(10) . ?
C127 C128 1.527(10) . ?
C121 C120 1.355(10) . ?

loop_
_geom_torsion_atom_site_label_1
_geom_torsion_atom_site_label_2
_geom_torsion_atom_site_label_3
_geom_torsion_atom_site_label_4
_geom_torsion
_geom_torsion_site_symmetry_1
_geom_torsion_site_symmetry_2
_geom_torsion_site_symmetry_3
_geom_torsion_site_symmetry_4
_geom_torsion_publ_flag
Ga1 Au Ga2 N21 133.1(7) . . . . ?
Ga1 Au Ga2 N22 -114.2(7) . . . . ?
Ga1 Au Ga2 Cl 8.4(7) . . . . ?
Ga2 Au Ga1 N12 -94.3(7) . . . . ?
Ga2 Au Ga1 N11 64.8(7) . . . . ?
N12 Ga1 N11 C101 15.2(5) . . . . ?
Au Ga1 N11 C101 -149.5(4) . . . . ?
N12 Ga1 N11 C106 -161.6(4) . . . . ?
Au Ga1 N11 C106 33.7(4) . . . . ?
N11 Ga1 N12 C103 -16.3(5) . . . . ?
Au Ga1 N12 C103 147.9(4) . . . . ?
N11 Ga1 N12 C118 161.1(4) . . . . ?
Au Ga1 N12 C118 -34.7(5) . . . . ?
C118 N12 C103 C102 -169.8(5) . . . . ?
Ga1 N12 C103 C102 7.4(8) . . . . ?
C118 N12 C103 C105 10.6(9) . . . . ?
Ga1 N12 C103 C105 -172.2(5) . . . . ?
C101 N11 C106 C107 -76.9(7) . . . . ?
Ga1 N11 C106 C107 100.0(5) . . . . ?
C101 N11 C106 C111 108.9(6) . . . . ?
Ga1 N11 C106 C111 -74.2(5) . . . . ?
N22 Ga2 N21 C1 22.9(5) . . . . ?
Cl Ga2 N21 C1 -77.1(4) . . . . ?
Au Ga2 N21 C1 148.7(4) . . . . ?
N22 Ga2 N21 C6 -159.9(4) . . . . ?
Cl Ga2 N21 C6 100.2(4) . . . . ?
Au Ga2 N21 C6 -34.1(4) . . . . ?
N12 C103 C102 C101 9.4(10) . . . . ?
C105 C103 C102 C101 -171.0(6) . . . . ?
C19 C18 N22 C3 -82.6(8) . . . . ?
C23 C18 N22 C3 99.8(7) . . . . ?
C19 C18 N22 Ga2 95.1(6) . . . . ?
C23 C18 N22 Ga2 -82.5(6) . . . . ?
N21 Ga2 N22 C3 -22.7(5) . . . . ?
Cl Ga2 N22 C3 78.9(5) . . . . ?
Au Ga2 N22 C3 -148.0(4) . . . . ?
N21 Ga2 N22 C18 159.6(4) . . . . ?
Cl Ga2 N22 C18 -98.8(4) . . . . ?
Au Ga2 N22 C18 34.4(5) . . . . ?
C19 C18 C23 C22 0.0(9) . . . . ?
N22 C18 C23 C22 177.6(5) . . . . ?
C19 C18 C23 C27 178.4(5) . . . . ?
N22 C18 C23 C27 -3.9(9) . . . . ?
C22 C21 C20 C19 -0.1(10) . . . . ?
C111 C106 C107 C108 0.0(8) . . . . ?
N11 C106 C107 C108 -174.1(5) . . . . ?
C111 C106 C107 C112 175.4(5) . . . . ?
N11 C106 C107 C112 1.2(8) . . . . ?
C6 N21 C1 C2 171.5(6) . . . . ?
Ga2 N21 C1 C2 -11.3(8) . . . . ?
C6 N21 C1 C5 -5.3(8) . . . . ?
Ga2 N21 C1 C5 171.9(4) . . . . ?
C111 C110 C109 C108 1.6(9) . . . . ?
C10 C11 C6 C7 -5.0(9) . . . . ?
C15 C11 C6 C7 178.3(6) . . . . ?
C10 C11 C6 N21 176.9(5) . . . . ?
C15 C11 C6 N21 0.3(9) . . . . ?
C1 N21 C6 C11 -99.6(7) . . . . ?
Ga2 N21 C6 C11 83.2(6) . . . . ?
C1 N21 C6 C7 82.4(7) . . . . ?
Ga2 N21 C6 C7 -94.9(6) . . . . ?
C120 C119 C118 C123 1.2(9) . . . . ?
C127 C119 C118 C123 -175.8(6) . . . . ?
C120 C119 C118 N12 -179.4(6) . . . . ?
C127 C119 C118 N12 3.6(9) . . . . ?
C103 N12 C118 C119 78.4(7) . . . . ?
Ga1 N12 C118 C119 -99.1(6) . . . . ?
C103 N12 C118 C123 -102.3(6) . . . . ?
Ga1 N12 C118 C123 80.3(5) . . . . ?
C106 N11 C101 C102 171.2(5) . . . . ?
Ga1 N11 C101 C102 -5.4(8) . . . . ?
C106 N11 C101 C104 -8.3(8) . . . . ?
Ga1 N11 C101 C104 175.1(4) . . . . ?
C103 C102 C101 N11 -10.5(10) . . . . ?
C103 C102 C101 C104 169.1(6) . . . . ?
C18 N22 C3 C2 -172.2(6) . . . . ?
Ga2 N22 C3 C2 10.2(9) . . . . ?
C18 N22 C3 C4 5.4(9) . . . . ?
Ga2 N22 C3 C4 -172.2(5) . . . . ?
C121 C122 C123 C118 -0.2(9) . . . . ?
C121 C122 C123 C124 179.5(6) . . . . ?
C119 C118 C123 C122 -0.5(9) . . . . ?
N12 C118 C123 C122 -179.9(5) . . . . ?
C119 C118 C123 C124 179.8(5) . . . . ?
N12 C118 C123 C124 0.4(8) . . . . ?
C125 C124 C123 C122 46.9(7) . . . . ?
C126 C124 C123 C122 -76.2(8) . . . . ?
C125 C124 C123 C118 -133.4(6) . . . . ?
C126 C124 C123 C118 103.5(7) . . . . ?
C22 C23 C27 C29 78.9(8) . . . . ?
C18 C23 C27 C29 -99.4(8) . . . . ?
C22 C23 C27 C28 -44.9(8) . . . . ?
C18 C23 C27 C28 136.8(6) . . . . ?
C23 C18 C19 C20 0.0(9) . . . . ?
N22 C18 C19 C20 -177.6(5) . . . . ?
C23 C18 C19 C24 179.8(6) . . . . ?
N22 C18 C19 C24 2.2(9) . . . . ?
C21 C20 C19 C18 0.1(10) . . . . ?
C21 C20 C19 C24 -179.8(6) . . . . ?
N21 C1 C2 C3 -10.6(11) . . . . ?
C5 C1 C2 C3 166.3(7) . . . . ?
N22 C3 C2 C1 11.2(11) . . . . ?
C4 C3 C2 C1 -166.4(6) . . . . ?
C6 C11 C10 C9 2.8(10) . . . . ?
C15 C11 C10 C9 179.5(6) . . . . ?
C11 C6 C7 C8 3.6(9) . . . . ?
N21 C6 C7 C8 -178.3(5) . . . . ?
C11 C6 C7 C12 -171.4(6) . . . . ?
N21 C6 C7 C12 6.7(9) . . . . ?
C13 C12 C7 C8 -67.4(7) . . . . ?
C14 C12 C7 C8 55.8(8) . . . . ?
C13 C12 C7 C6 107.5(7) . . . . ?
C14 C12 C7 C6 -129.3(6) . . . . ?
C18 C19 C24 C26 -114.0(7) . . . . ?
C20 C19 C24 C26 65.8(7) . . . . ?
C18 C19 C24 C25 125.3(6) . . . . ?
C20 C19 C24 C25 -54.9(8) . . . . ?
C18 C23 C22 C21 0.0(9) . . . . ?
C27 C23 C22 C21 -178.4(6) . . . . ?
C20 C21 C22 C23 0.1(10) . . . . ?
C106 C107 C112 C113 139.1(6) . . . . ?
C108 C107 C112 C113 -45.6(8) . . . . ?
C106 C107 C112 C114 -96.9(7) . . . . ?
C108 C107 C112 C114 78.5(8) . . . . ?
C11 C10 C9 C8 0.9(11) . . . . ?
C109 C110 C111 C106 -0.1(9) . . . . ?
C109 C110 C111 C115 -176.9(6) . . . . ?
C107 C106 C111 C110 -0.7(8) . . . . ?
N11 C106 C111 C110 173.4(5) . . . . ?
C107 C106 C111 C115 176.0(5) . . . . ?
N11 C106 C111 C115 -9.9(8) . . . . ?
C117 C115 C111 C110 -43.4(7) . . . . ?
C116 C115 C111 C110 80.6(7) . . . . ?
C117 C115 C111 C106 140.0(6) . . . . ?
C116 C115 C111 C106 -96.1(6) . . . . ?
C120 C119 C127 C129 60.6(9) . . . . ?
C118 C119 C127 C129 -122.4(8) . . . . ?
C120 C119 C127 C128 -60.9(9) . . . . ?
C118 C119 C127 C128 116.1(7) . . . . ?
C10 C11 C15 C17 -90.3(8) . . . . ?
C6 C11 C15 C17 86.4(8) . . . . ?
C10 C11 C15 C16 38.9(8) . . . . ?
C6 C11 C15 C16 -144.4(6) . . . . ?
C123 C122 C121 C120 0.2(11) . . . . ?
C110 C109 C108 C107 -2.3(9) . . . . ?
C106 C107 C108 C109 1.5(9) . . . . ?
C112 C107 C108 C109 -174.0(6) . . . . ?
C10 C9 C8 C7 -2.3(11) . . . . ?
C6 C7 C8 C9 0.1(10) . . . . ?
C12 C7 C8 C9 175.3(6) . . . . ?
C122 C121 C120 C119 0.6(13) . . . . ?
C118 C119 C120 C121 -1.3(11) . . . . ?
C127 C119 C120 C121 175.9(7) . . . . ?

loop_
_platon_squeeze_void_nr
_platon_squeeze_void_average_x
_platon_squeeze_void_average_y
_platon_squeeze_void_average_z
_platon_squeeze_void_volume
_platon_squeeze_void_count_electrons
1 0.000 0.010 0.250 472.8 9.3
2 0.060 0.895 0.609 10.7 0.0
3 0.500 0.675 0.750 472.8 8.0
4 0.440 0.104 0.109 10.7 -0.4
5 0.560 0.604 0.391 10.7 -0.1
6 0.940 0.395 0.891 10.7 -0.1
